data_7151225
loop_
_publ_author_name
'Besong, Gilbert'
'Jarowicki, Krzysztof'
'Kocienski, Philip J.'
'Sliwinski, Eric'
'Boyle, F. Thomas'

_publ_section_title
;
 Synthesis of (S)-(-)-N-acetylcolchinol using intramolecular biaryl
 oxidative coupling.
;
_journal_issue 11
_journal_name_full 'Organic &amp; biomolecular chemistry'
_journal_page_first 2193
_journal_page_last 2207
_journal_paper_doi 10.1039/b603857c
_journal_volume 4
_journal_year 2006
_chemical_absolute_configuration unk
_chemical_formula_moiety 'C25 H42 B N O7, H2 O'
_chemical_formula_sum 'C25 H44 B N O8'
_chemical_formula_weight 497.42
_chemical_name_systematic
;
?
;
_space_group_IT_number 29
_symmetry_cell_setting orthorhombic
_symmetry_space_group_name_Hall 'P 2c -2ac'
_symmetry_space_group_name_H-M 'P c a 21'
_atom_sites_solution_hydrogens geom
_atom_sites_solution_primary direct
_atom_sites_solution_secondary difmap
_audit_creation_method SHELXL-97
_cell_angle_alpha 90.00
_cell_angle_beta 90.00
_cell_angle_gamma 90.00
_cell_formula_units_Z 8
_cell_length_a 13.3627(3)
_cell_length_b 15.6068(3)
_cell_length_c 27.3395(7)
_cell_measurement_reflns_used 73652
_cell_measurement_temperature 150(2)
_cell_measurement_theta_max 27.48
_cell_measurement_theta_min 1.00
_cell_volume 5701.6(2)
_computing_cell_refinement 'DENZO-SMN (Otwinowski & Minor, 1996)'
_computing_data_collection 'COLLECT (Nonius, 2004)'
_computing_data_reduction
;
DENZO-SMN and COLLECT (Otwinowski & Minor, 1996)
;
_computing_molecular_graphics
;
ORTEP-III Version 1.08 (Farrugia, 2005)
;
_computing_publication_material
;
enCIFer: A program for viewing, editing and visualising CIFs.
F. H. Allen, O. Johnson, G. P. Shields, B. R. Smith, M. Towler,
J. Applied Cryst., 37, 331-334, 2004
;
_computing_structure_refinement 'SHELXL-97 (Sheldrick, 1997)'
_computing_structure_solution
;
SIR92
Altomare, A.; Burla, M. C.; Camalli, G.; Cascarano, G.;
Giacovazzo, C.; Guagliardi, A.; Polidori, G.
J. Appl. Cryst. 1994, 27, 435-436.
;
_diffrn_ambient_temperature 150(2)
_diffrn_detector_area_resol_mean 9
_diffrn_measured_fraction_theta_full 0.996
_diffrn_measured_fraction_theta_max 0.996
_diffrn_measurement_device_type
;
Nonius KappaCCD area-detector diffractometer
;
_diffrn_measurement_method
;
phi and omega scans to fill the asymmetric unit
;
_diffrn_radiation_detector 'CCD plate'
_diffrn_radiation_monochromator graphite
_diffrn_radiation_probe x-ray
_diffrn_radiation_source 'fine-focus sealed tube'
_diffrn_radiation_type MoK\a
_diffrn_radiation_wavelength 0.71073
_diffrn_reflns_av_R_equivalents 0.0604
_diffrn_reflns_av_sigmaI/netI 0.0536
_diffrn_reflns_limit_h_max 16
_diffrn_reflns_limit_h_min -13
_diffrn_reflns_limit_k_max 17
_diffrn_reflns_limit_k_min -19
_diffrn_reflns_limit_l_max 26
_diffrn_reflns_limit_l_min -33
_diffrn_reflns_number 29479
_diffrn_reflns_theta_full 26.00
_diffrn_reflns_theta_max 26.00
_diffrn_reflns_theta_min 3.00
_diffrn_standards_decay_% 0
_diffrn_standards_interval_count 0
_diffrn_standards_interval_time 0
_diffrn_standards_number 0
_exptl_absorpt_coefficient_mu 0.084
_exptl_absorpt_correction_type none
_exptl_crystal_colour colourless
_exptl_crystal_density_diffrn 1.159
_exptl_crystal_density_method 'not measured'
_exptl_crystal_description fragment
_exptl_crystal_F_000 2160
_exptl_crystal_size_max 0.19
_exptl_crystal_size_mid 0.09
_exptl_crystal_size_min 0.03
_refine_diff_density_max 0.158
_refine_diff_density_min -0.191
_refine_diff_density_rms 0.039
_refine_ls_extinction_method none
_refine_ls_goodness_of_fit_ref 1.053
_refine_ls_hydrogen_treatment mixed
_refine_ls_matrix_type full
_refine_ls_number_parameters 669
_refine_ls_number_reflns 5715
_refine_ls_number_restraints 3
_refine_ls_restrained_S_all 1.052
_refine_ls_R_factor_all 0.0644
_refine_ls_R_factor_gt 0.0437
_refine_ls_shift/su_max 0.001
_refine_ls_shift/su_mean 0.000
_refine_ls_structure_factor_coef Fsqd
_refine_ls_weighting_details 'calc w=1/[\s^2^(Fo^2^)+(0.0519P)^2^+0.4241P] where P=(Fo^2^+2Fc^2^)/3'
_refine_ls_weighting_scheme calc
_refine_ls_wR_factor_gt 0.0930
_refine_ls_wR_factor_ref 0.1028
_reflns_number_gt 4514
_reflns_number_total 5715
_reflns_threshold_expression >2sigma(I)
_cod_data_source_file b603857c.txt
_cod_data_source_block kj18
_cod_database_code 7151225

loop_
_symmetry_equiv_pos_as_xyz
'x, y, z'
'-x+1/2, y, z+1/2'
'x+1/2, -y, z'
'-x, -y, z+1/2'

loop_
_atom_site_label
_atom_site_type_symbol
_atom_site_fract_x
_atom_site_fract_y
_atom_site_fract_z
_atom_site_U_iso_or_equiv
_atom_site_adp_type
_atom_site_occupancy
_atom_site_symmetry_multiplicity
_atom_site_calc_flag
_atom_site_refinement_flags
_atom_site_disorder_assembly
_atom_site_disorder_group
C1A C 1.0423(2) 0.68934(16) 0.63663(12) 0.0280(7) Uani 1 1 d . . .
H1A H 1.1047 0.6941 0.6567 0.034 Uiso 1 1 calc R . .
C1B C 0.7499(2) 0.19392(15) 0.73591(12) 0.0258(7) Uani 1 1 d . . .
H1B H 0.6908 0.2044 0.7142 0.031 Uiso 1 1 calc R . .
C3B C 0.7094(2) 0.40014(17) 0.79196(14) 0.0357(8) Uani 1 1 d . . .
C3A C 1.0946(2) 0.89294(17) 0.57923(12) 0.0308(7) Uani 1 1 d . . .
C4B C 0.8039(2) 0.37666(18) 0.82228(12) 0.0327(7) Uani 1 1 d . . .
C4A C 0.9992(2) 0.87320(17) 0.54911(13) 0.0315(7) Uani 1 1 d . . .
C6A C 1.0697(2) 0.93154(19) 0.62897(13) 0.0367(8) Uani 1 1 d . . .
H6AA H 1.0463 0.9906 0.6246 0.044 Uiso 1 1 calc R . .
H6AB H 1.1297 0.9313 0.6496 0.044 Uiso 1 1 calc R . .
H6AC H 1.0170 0.8975 0.6447 0.044 Uiso 1 1 calc R . .
C6B C 0.7356(3) 0.43693(19) 0.74204(14) 0.0430(9) Uani 1 1 d . . .
H6D H 0.7644 0.4942 0.7461 0.052 Uiso 1 1 calc R . .
H6E H 0.6749 0.4407 0.7220 0.052 Uiso 1 1 calc R . .
H6F H 0.7843 0.3995 0.7258 0.052 Uiso 1 1 calc R . .
C7A C 1.1716(2) 0.94877(19) 0.55337(15) 0.0423(9) Uani 1 1 d . . .
H7AA H 1.1418 1.0045 0.5457 0.051 Uiso 1 1 calc R . .
H7AB H 1.1929 0.9207 0.5230 0.051 Uiso 1 1 calc R . .
H7AC H 1.2296 0.9570 0.5748 0.051 Uiso 1 1 calc R . .
C7B C 0.6356(3) 0.4591(2) 0.81805(17) 0.0512(10) Uani 1 1 d . . .
H7BA H 0.6679 0.5142 0.8249 0.061 Uiso 1 1 calc R . .
H7BB H 0.6145 0.4327 0.8489 0.061 Uiso 1 1 calc R . .
H7BC H 0.5770 0.4684 0.7972 0.061 Uiso 1 1 calc R . .
C8B C 0.8898(3) 0.44054(19) 0.81904(14) 0.0421(9) Uani 1 1 d . . .
H8BA H 0.8688 0.4954 0.8332 0.051 Uiso 1 1 calc R . .
H8BB H 0.9083 0.4489 0.7847 0.051 Uiso 1 1 calc R . .
H8BF H 0.9475 0.4184 0.8372 0.051 Uiso 1 1 calc R . .
C8A C 0.9178(2) 0.94070(19) 0.55274(15) 0.0405(8) Uani 1 1 d . . .
H8AA H 0.9431 0.9953 0.5400 0.049 Uiso 1 1 calc R . .
H8AB H 0.8983 0.9479 0.5870 0.049 Uiso 1 1 calc R . .
H8AC H 0.8596 0.9226 0.5335 0.049 Uiso 1 1 calc R . .
C9A C 1.0212(3) 0.8523(2) 0.49588(13) 0.0415(8) Uani 1 1 d . . .
H9AA H 1.0410 0.9047 0.4787 0.050 Uiso 1 1 calc R . .
H9AB H 0.9611 0.8284 0.4805 0.050 Uiso 1 1 calc R . .
H9AC H 1.0756 0.8104 0.4941 0.050 Uiso 1 1 calc R . .
C9B C 0.7810(3) 0.3576(2) 0.87585(13) 0.0466(9) Uani 1 1 d . . .
H9BA H 0.7654 0.4112 0.8929 0.056 Uiso 1 1 calc R . .
H9BB H 0.8394 0.3307 0.8911 0.056 Uiso 1 1 calc R . .
H9BC H 0.7235 0.3188 0.8779 0.056 Uiso 1 1 calc R . .
C12B C 0.7257(2) 0.10768(17) 0.80282(11) 0.0285(7) Uani 1 1 d . . .
C12A C 1.0543(2) 0.60124(17) 0.56967(12) 0.0285(7) Uani 1 1 d . . .
C14A C 1.0679(3) 0.52736(18) 0.49187(12) 0.0350(8) Uani 1 1 d . . .
H14A H 1.0866 0.5868 0.4816 0.042 Uiso 1 1 calc R . .
C14B C 0.7236(3) -0.04976(17) 0.80191(13) 0.0437(9) Uani 1 1 d . . .
H14B H 0.7159 -0.0941 0.8281 0.052 Uiso 1 1 calc R . .
C15A C 0.9708(3) 0.5044(3) 0.46619(15) 0.0570(11) Uani 1 1 d . . .
H15A H 0.9802 0.5083 0.4307 0.068 Uiso 1 1 calc R . .
H15B H 0.9181 0.5443 0.4763 0.068 Uiso 1 1 calc R . .
H15C H 0.9514 0.4458 0.4749 0.068 Uiso 1 1 calc R . .
C15B C 0.6362(3) -0.0633(2) 0.76657(14) 0.0533(10) Uani 1 1 d . . .
H15D H 0.6376 -0.1222 0.7542 0.064 Uiso 1 1 calc R . .
H15E H 0.6421 -0.0232 0.7391 0.064 Uiso 1 1 calc R . .
H15F H 0.5729 -0.0532 0.7838 0.064 Uiso 1 1 calc R . .
C16A C 1.1534(3) 0.4684(2) 0.47778(14) 0.0505(9) Uani 1 1 d . . .
H16A H 1.1656 0.4727 0.4425 0.061 Uiso 1 1 calc R . .
H16B H 1.1359 0.4092 0.4861 0.061 Uiso 1 1 calc R . .
H16C H 1.2140 0.4851 0.4956 0.061 Uiso 1 1 calc R . .
C16B C 0.8236(3) -0.0660(2) 0.77864(17) 0.0610(11) Uani 1 1 d . . .
H16D H 0.8274 -0.1259 0.7679 0.073 Uiso 1 1 calc R . .
H16E H 0.8768 -0.0547 0.8025 0.073 Uiso 1 1 calc R . .
H16F H 0.8320 -0.0282 0.7503 0.073 Uiso 1 1 calc R . .
C17B C 0.7034(3) 0.0374(2) 0.88110(13) 0.0470(9) Uani 1 1 d . . .
H17B H 0.7024 0.0990 0.8913 0.056 Uiso 1 1 calc R . .
C17A C 1.0311(3) 0.44527(19) 0.57109(14) 0.0509(11) Uani 1 1 d . . .
H17A H 1.0323 0.4000 0.5452 0.061 Uiso 1 1 calc R . .
C18A C 0.9265(4) 0.4438(3) 0.59292(19) 0.0825(17) Uani 1 1 d . . .
H18A H 0.9091 0.3849 0.6022 0.099 Uiso 1 1 calc R . .
H18B H 0.8783 0.4649 0.5687 0.099 Uiso 1 1 calc R . .
H18C H 0.9246 0.4805 0.6220 0.099 Uiso 1 1 calc R . .
C18B C 0.7927(4) -0.0046(3) 0.90594(18) 0.0927(18) Uani 1 1 d . . .
H18D H 0.7850 -0.0007 0.9415 0.111 Uiso 1 1 calc R . .
H18E H 0.8543 0.0248 0.8961 0.111 Uiso 1 1 calc R . .
H18F H 0.7964 -0.0650 0.8962 0.111 Uiso 1 1 calc R . .
C19B C 0.6040(4) -0.0010(3) 0.89519(17) 0.0951(19) Uani 1 1 d . . .
H19D H 0.5958 0.0019 0.9308 0.114 Uiso 1 1 calc R . .
H19E H 0.6017 -0.0610 0.8846 0.114 Uiso 1 1 calc R . .
H19F H 0.5499 0.0310 0.8793 0.114 Uiso 1 1 calc R . .
C19A C 1.1130(4) 0.4224(2) 0.60727(14) 0.0761(15) Uani 1 1 d . . .
H19A H 1.1001 0.3653 0.6208 0.091 Uiso 1 1 calc R . .
H19B H 1.1139 0.4646 0.6338 0.091 Uiso 1 1 calc R . .
H19C H 1.1778 0.4225 0.5905 0.091 Uiso 1 1 calc R . .
C21A C 0.9531(2) 0.70361(18) 0.66951(12) 0.0298(7) Uani 1 1 d . . .
H21A H 0.8915 0.7011 0.6494 0.036 Uiso 1 1 calc R . .
H21B H 0.9575 0.7619 0.6836 0.036 Uiso 1 1 calc R . .
C21B C 0.8439(2) 0.20034(18) 0.70602(11) 0.0288(7) Uani 1 1 d . . .
H21C H 0.9019 0.1930 0.7281 0.035 Uiso 1 1 calc R . .
H21D H 0.8479 0.2588 0.6921 0.035 Uiso 1 1 calc R . .
C22A C 0.9437(2) 0.63858(19) 0.71152(12) 0.0322(7) Uani 1 1 d . . .
H22A H 0.9188 0.5835 0.6982 0.039 Uiso 1 1 calc R . .
H22B H 1.0108 0.6282 0.7257 0.039 Uiso 1 1 calc R . .
C22B C 0.8531(2) 0.13573(18) 0.66425(11) 0.0298(7) Uani 1 1 d . . .
H22C H 0.8752 0.0800 0.6777 0.036 Uiso 1 1 calc R . .
H22D H 0.7865 0.1273 0.6492 0.036 Uiso 1 1 calc R . .
C23A C 0.8739(2) 0.66849(17) 0.75157(11) 0.0274(7) Uani 1 1 d . . .
C23B C 0.9265(2) 0.16407(17) 0.62515(11) 0.0275(7) Uani 1 1 d . . .
C24A C 0.9134(2) 0.69628(17) 0.79560(12) 0.0299(7) Uani 1 1 d . . .
H24A H 0.9838 0.6962 0.8004 0.036 Uiso 1 1 calc R . .
C24B C 1.0291(2) 0.15932(17) 0.63278(11) 0.0274(7) Uani 1 1 d . . .
H24B H 1.0545 0.1372 0.6627 0.033 Uiso 1 1 calc R . .
C25B C 1.0946(2) 0.18706(16) 0.59654(12) 0.0268(7) Uani 1 1 d . . .
C25A C 0.8505(2) 0.72423(19) 0.83282(12) 0.0322(7) Uani 1 1 d . . .
C26A C 0.7469(2) 0.72446(17) 0.82629(12) 0.0295(7) Uani 1 1 d . . .
C26B C 1.0572(2) 0.21964(17) 0.55307(11) 0.0288(7) Uani 1 1 d . . .
C27A C 0.7077(2) 0.69636(17) 0.78212(12) 0.0292(7) Uani 1 1 d . . .
C27B C 0.9541(2) 0.22629(18) 0.54576(11) 0.0290(7) Uani 1 1 d . . .
C28B C 0.8895(2) 0.19804(17) 0.58208(12) 0.0299(7) Uani 1 1 d . . .
H28B H 0.8192 0.2021 0.5773 0.036 Uiso 1 1 calc R . .
C28A C 0.7697(2) 0.66939(16) 0.74458(12) 0.0298(7) Uani 1 1 d . . .
H28A H 0.7419 0.6516 0.7142 0.036 Uiso 1 1 calc R . .
C35B C 1.2391(3) 0.15039(19) 0.64374(13) 0.0367(8) Uani 1 1 d . . .
H35D H 1.3123 0.1535 0.6420 0.044 Uiso 1 1 calc R . .
H35E H 1.2184 0.0905 0.6475 0.044 Uiso 1 1 calc R . .
H35F H 1.2155 0.1837 0.6719 0.044 Uiso 1 1 calc R . .
C35A C 0.9876(3) 0.7455(3) 0.88677(16) 0.0737(14) Uani 1 1 d . . .
H35A H 1.0016 0.7640 0.9203 0.088 Uiso 1 1 calc R . .
H35B H 1.0249 0.7816 0.8638 0.088 Uiso 1 1 calc R . .
H35C H 1.0082 0.6856 0.8827 0.088 Uiso 1 1 calc R . .
C36B C 1.1626(3) 0.1825(2) 0.48740(13) 0.0422(8) Uani 1 1 d . . .
H36D H 1.2000 0.2074 0.4601 0.051 Uiso 1 1 calc R . .
H36E H 1.1077 0.1472 0.4746 0.051 Uiso 1 1 calc R . .
H36F H 1.2074 0.1467 0.5071 0.051 Uiso 1 1 calc R . .
C36A C 0.6532(3) 0.6909(2) 0.89668(14) 0.0464(9) Uani 1 1 d . . .
H36A H 0.6155 0.7177 0.9233 0.056 Uiso 1 1 calc R . .
H36B H 0.7122 0.6618 0.9100 0.056 Uiso 1 1 calc R . .
H36C H 0.6106 0.6491 0.8799 0.056 Uiso 1 1 calc R . .
C37A C 0.5599(3) 0.6655(2) 0.73577(13) 0.0379(8) Uani 1 1 d . . .
H37A H 0.4869 0.6681 0.7389 0.046 Uiso 1 1 calc R . .
H37B H 0.5807 0.6059 0.7307 0.046 Uiso 1 1 calc R . .
H37C H 0.5812 0.7003 0.7078 0.046 Uiso 1 1 calc R . .
C37B C 0.8198(3) 0.2703(3) 0.49479(17) 0.0633(12) Uani 1 1 d . . .
H37D H 0.8076 0.3034 0.4649 0.076 Uiso 1 1 calc R . .
H37E H 0.7893 0.2998 0.5227 0.076 Uiso 1 1 calc R . .
H37F H 0.7901 0.2132 0.4914 0.076 Uiso 1 1 calc R . .
N13B N 0.7176(2) 0.03510(14) 0.82714(10) 0.0341(6) Uani 1 1 d . . .
N13A N 1.0533(2) 0.52804(14) 0.54590(10) 0.0339(6) Uani 1 1 d . . .
O1S O 0.8309(2) 0.67184(16) 0.53367(11) 0.0578(8) Uani 1 1 d . . .
H1S H 0.872(3) 0.719(3) 0.5456(19) 0.083(14) Uiso 1 1 d . . .
H2S H 0.760(4) 0.693(3) 0.539(2) 0.095(16) Uiso 1 1 d . . .
O2A O 1.13614(15) 0.80837(11) 0.58724(8) 0.0290(5) Uani 1 1 d . . .
O2B O 0.66344(15) 0.31775(11) 0.78497(8) 0.0321(5) Uani 1 1 d . . .
O2S O 0.9661(2) 0.17741(18) 0.84493(13) 0.0683(8) Uani 1 1 d D . .
H3S H 1.038(3) 0.195(6) 0.840(4) 0.24(5) Uiso 1 1 d D . .
H4S H 0.905(8) 0.211(10) 0.834(8) 0.46(10) Uiso 1 1 d D . .
O5A O 0.96530(15) 0.79499(12) 0.57317(8) 0.0306(5) Uani 1 1 d . . .
O5B O 0.83325(14) 0.29722(12) 0.79849(8) 0.0287(5) Uani 1 1 d . . .
O11A O 1.03490(17) 0.60040(12) 0.61695(8) 0.0346(5) Uani 1 1 d . . .
O11B O 0.74431(16) 0.10446(11) 0.75567(7) 0.0297(5) Uani 1 1 d . . .
O12A O 1.07498(16) 0.67309(11) 0.54984(8) 0.0299(5) Uani 1 1 d . . .
O25B O 1.19720(15) 0.18461(13) 0.60000(9) 0.0349(5) Uani 1 1 d . . .
O25A O 0.88310(17) 0.75310(15) 0.87722(9) 0.0451(6) Uani 1 1 d . . .
O26A O 0.68446(16) 0.75547(12) 0.86256(8) 0.0354(5) Uani 1 1 d . . .
O26B O 1.12235(16) 0.24978(12) 0.51723(8) 0.0355(5) Uani 1 1 d . . .
O27A O 0.60507(16) 0.69764(13) 0.77942(9) 0.0369(5) Uani 1 1 d . . .
O27B O 0.92480(17) 0.26239(14) 0.50255(8) 0.0409(6) Uani 1 1 d . . .
O73B O 0.71588(16) 0.18101(11) 0.82294(8) 0.0318(5) Uani 1 1 d . . .
B1A B 1.0538(3) 0.74975(19) 0.58856(14) 0.0276(7) Uani 1 1 d . . .
B1B B 0.7415(3) 0.2552(2) 0.78365(13) 0.0268(8) Uani 1 1 d . . .

loop_
_atom_site_aniso_label
_atom_site_aniso_U_11
_atom_site_aniso_U_22
_atom_site_aniso_U_33
_atom_site_aniso_U_23
_atom_site_aniso_U_13
_atom_site_aniso_U_12
C1A 0.0283(17) 0.0204(13) 0.0353(19) -0.0013(12) 0.0017(14) -0.0008(11)
C1B 0.0275(16) 0.0200(13) 0.0300(17) 0.0056(12) 0.0021(13) 0.0018(11)
C3B 0.0305(17) 0.0233(14) 0.053(2) -0.0053(14) 0.0072(16) -0.0008(12)
C3A 0.0293(17) 0.0222(14) 0.0408(19) 0.0007(13) -0.0018(14) 0.0006(11)
C4B 0.0319(18) 0.0288(15) 0.0375(19) -0.0069(13) 0.0069(15) -0.0048(13)
C4A 0.0298(17) 0.0236(14) 0.0411(19) 0.0053(14) 0.0008(15) -0.0024(12)
C6A 0.0357(18) 0.0255(14) 0.049(2) -0.0045(14) -0.0056(17) 0.0009(13)
C6B 0.042(2) 0.0293(15) 0.058(2) 0.0073(16) 0.0001(18) -0.0007(14)
C7A 0.0344(19) 0.0304(16) 0.062(3) 0.0107(16) -0.0031(17) -0.0025(13)
C7B 0.041(2) 0.0313(16) 0.082(3) -0.0129(17) 0.015(2) 0.0014(14)
C8B 0.038(2) 0.0347(16) 0.054(2) -0.0068(16) 0.0018(17) -0.0093(14)
C8A 0.0329(19) 0.0330(16) 0.056(2) 0.0101(16) -0.0066(17) 0.0013(13)
C9A 0.049(2) 0.0392(17) 0.0360(19) 0.0087(15) -0.0058(17) -0.0032(15)
C9B 0.054(2) 0.0457(19) 0.040(2) -0.0103(17) 0.0093(19) -0.0140(16)
C12B 0.0300(17) 0.0290(16) 0.0265(18) 0.0002(13) 0.0039(13) -0.0050(12)
C12A 0.0282(17) 0.0260(15) 0.0313(19) 0.0015(13) 0.0064(14) 0.0018(12)
C14A 0.052(2) 0.0261(14) 0.0268(18) 0.0010(13) 0.0042(15) 0.0010(13)
C14B 0.074(3) 0.0219(15) 0.035(2) 0.0021(14) 0.0069(19) -0.0030(15)
C15A 0.072(3) 0.058(2) 0.041(2) -0.0045(18) -0.007(2) 0.0016(19)
C15B 0.084(3) 0.0369(19) 0.039(2) -0.0053(15) 0.000(2) -0.0196(18)
C16A 0.067(3) 0.0455(19) 0.039(2) 0.0022(16) 0.0154(19) 0.0132(17)
C16B 0.082(3) 0.0342(18) 0.067(3) 0.0050(19) 0.015(2) 0.0126(18)
C17B 0.082(3) 0.0326(17) 0.027(2) 0.0003(14) 0.0060(19) -0.0112(17)
C17A 0.096(3) 0.0220(16) 0.034(2) -0.0001(14) 0.022(2) -0.0087(17)
C18A 0.130(4) 0.046(2) 0.072(3) -0.015(2) 0.057(3) -0.038(2)
C18B 0.152(5) 0.080(3) 0.046(3) -0.001(2) -0.031(3) 0.029(3)
C19B 0.146(5) 0.096(3) 0.043(3) -0.012(2) 0.043(3) -0.073(4)
C19A 0.163(5) 0.0325(19) 0.033(2) 0.0040(16) 0.003(3) 0.021(2)
C21A 0.0314(17) 0.0265(14) 0.0316(18) 0.0021(13) 0.0056(15) 0.0017(12)
C21B 0.0305(18) 0.0247(14) 0.0313(18) 0.0012(13) 0.0035(14) -0.0026(12)
C22A 0.0311(18) 0.0311(15) 0.0343(19) 0.0010(14) 0.0047(15) 0.0044(13)
C22B 0.0319(17) 0.0278(14) 0.0297(18) -0.0013(12) 0.0039(14) -0.0047(12)
C23A 0.0310(18) 0.0226(14) 0.0287(17) 0.0050(12) 0.0056(14) 0.0013(12)
C23B 0.0335(18) 0.0209(13) 0.0281(17) -0.0034(12) 0.0039(14) -0.0026(12)
C24A 0.0254(17) 0.0321(15) 0.0324(18) 0.0007(13) 0.0027(14) 0.0020(12)
C24B 0.0313(18) 0.0240(14) 0.0269(17) 0.0013(12) 0.0026(14) -0.0024(12)
C25B 0.0281(18) 0.0224(13) 0.0300(17) -0.0045(12) 0.0012(14) -0.0009(11)
C25A 0.0354(19) 0.0299(15) 0.0313(18) -0.0001(13) 0.0019(15) 0.0013(13)
C26A 0.0323(18) 0.0249(14) 0.0311(19) 0.0020(13) 0.0085(15) 0.0022(12)
C26B 0.0344(18) 0.0216(13) 0.0304(18) 0.0010(13) 0.0106(14) -0.0022(12)
C27A 0.0259(17) 0.0238(14) 0.0380(19) 0.0027(13) 0.0092(15) -0.0001(11)
C27B 0.0326(18) 0.0287(14) 0.0258(17) 0.0017(13) 0.0005(14) 0.0006(12)
C28B 0.0274(17) 0.0269(15) 0.036(2) -0.0031(13) 0.0040(14) 0.0013(12)
C28A 0.0366(19) 0.0246(14) 0.0281(17) 0.0017(13) 0.0006(15) -0.0021(12)
C35B 0.0312(18) 0.0387(17) 0.040(2) -0.0032(15) -0.0051(15) -0.0018(14)
C35A 0.041(2) 0.134(4) 0.046(3) -0.032(3) -0.007(2) 0.010(2)
C36B 0.048(2) 0.0471(19) 0.0313(19) 0.0041(15) 0.0131(16) 0.0111(15)
C36A 0.058(2) 0.050(2) 0.032(2) -0.0014(16) 0.0173(17) -0.0042(17)
C37A 0.0336(19) 0.0380(17) 0.042(2) 0.0050(15) -0.0043(16) 0.0031(13)
C37B 0.045(3) 0.096(3) 0.049(3) 0.030(2) -0.008(2) 0.000(2)
N13B 0.0495(18) 0.0253(12) 0.0274(15) 0.0034(11) 0.0026(13) -0.0061(11)
N13A 0.0506(17) 0.0214(12) 0.0297(15) 0.0001(11) 0.0100(13) -0.0024(11)
O1S 0.0432(17) 0.0464(14) 0.084(2) -0.0164(14) -0.0038(15) -0.0024(12)
O2A 0.0263(11) 0.0203(9) 0.0405(13) 0.0029(9) -0.0009(10) 0.0022(8)
O2B 0.0270(12) 0.0234(10) 0.0457(14) -0.0050(10) 0.0074(10) -0.0021(8)
O2S 0.057(2) 0.0609(17) 0.087(2) 0.0213(16) -0.0007(17) 0.0034(14)
O5A 0.0288(12) 0.0232(10) 0.0397(13) 0.0035(9) 0.0030(10) -0.0025(8)
O5B 0.0270(11) 0.0254(10) 0.0335(13) 0.0000(9) 0.0023(10) 0.0005(8)
O11A 0.0504(14) 0.0215(10) 0.0319(13) 0.0000(9) 0.0104(10) -0.0001(9)
O11B 0.0416(12) 0.0220(9) 0.0254(12) 0.0021(8) 0.0081(10) -0.0021(8)
O12A 0.0374(13) 0.0221(10) 0.0302(12) 0.0028(9) 0.0066(10) -0.0002(8)
O25B 0.0265(12) 0.0406(12) 0.0376(13) 0.0041(10) 0.0033(11) 0.0004(9)
O25A 0.0375(14) 0.0641(15) 0.0337(14) -0.0121(11) -0.0014(11) 0.0049(11)
O26A 0.0372(13) 0.0344(11) 0.0346(13) -0.0044(9) 0.0142(11) 0.0033(9)
O26B 0.0386(13) 0.0328(11) 0.0350(13) 0.0053(10) 0.0131(11) 0.0001(9)
O27A 0.0304(13) 0.0394(11) 0.0410(14) -0.0033(10) 0.0025(11) 0.0022(9)
O27B 0.0339(13) 0.0562(13) 0.0327(13) 0.0118(11) 0.0017(11) 0.0029(10)
O73B 0.0408(13) 0.0238(10) 0.0308(12) -0.0007(9) 0.0076(10) -0.0038(9)
B1A 0.0252(18) 0.0225(15) 0.035(2) -0.0034(14) 0.0013(16) 0.0009(12)
B1B 0.0265(18) 0.0287(16) 0.0252(19) 0.0028(14) 0.0072(15) -0.0031(13)

loop_
_atom_type_symbol
_atom_type_description
_atom_type_scat_dispersion_real
_atom_type_scat_dispersion_imag
_atom_type_scat_source
C C 0.0033 0.0000 'International Tables Vol C Tables 4.2.6.8 and 6.1.1.4'
H H 0.0000 0.0000 'International Tables Vol C Tables 4.2.6.8 and 6.1.1.4'
N N 0.0061 0.0000 'International Tables Vol C Tables 4.2.6.8 and 6.1.1.4'
O O 0.0106 0.0000 'International Tables Vol C Tables 4.2.6.8 and 6.1.1.4'
B B 0.0013 0.0000 'International Tables Vol C Tables 4.2.6.8 and 6.1.1.4'

loop_
_geom_angle_atom_site_label_1
_geom_angle_atom_site_label_2
_geom_angle_atom_site_label_3
_geom_angle
_geom_angle_site_symmetry_1
_geom_angle_site_symmetry_3
_geom_angle_publ_flag
O11A C1A C21A 107.4(2) . . ?
O11A C1A B1A 104.8(2) . . ?
C21A C1A B1A 118.0(2) . . ?
O11A C1A H1A 108.8 . . ?
C21A C1A H1A 108.8 . . ?
B1A C1A H1A 108.8 . . ?
O11B C1B C21B 107.4(2) . . ?
O11B C1B B1B 104.8(2) . . ?
C21B C1B B1B 117.1(2) . . ?
O11B C1B H1B 109.1 . . ?
C21B C1B H1B 109.1 . . ?
B1B C1B H1B 109.1 . . ?
O2B C3B C6B 108.4(3) . . ?
O2B C3B C7B 109.0(3) . . ?
C6B C3B C7B 109.9(3) . . ?
O2B C3B C4B 102.0(2) . . ?
C6B C3B C4B 112.4(3) . . ?
C7B C3B C4B 114.7(3) . . ?
O2A C3A C7A 109.4(2) . . ?
O2A C3A C6A 108.0(2) . . ?
C7A C3A C6A 109.6(3) . . ?
O2A C3A C4A 102.4(2) . . ?
C7A C3A C4A 115.0(3) . . ?
C6A C3A C4A 111.9(3) . . ?
O5B C4B C8B 109.2(2) . . ?
O5B C4B C9B 108.5(3) . . ?
C8B C4B C9B 109.5(3) . . ?
O5B C4B C3B 100.5(2) . . ?
C8B C4B C3B 115.3(3) . . ?
C9B C4B C3B 113.3(3) . . ?
O5A C4A C8A 109.2(3) . . ?
O5A C4A C9A 108.2(2) . . ?
C8A C4A C9A 110.5(3) . . ?
O5A C4A C3A 100.5(2) . . ?
C8A C4A C3A 114.6(3) . . ?
C9A C4A C3A 113.1(3) . . ?
C3A C6A H6AA 109.5 . . ?
C3A C6A H6AB 109.5 . . ?
H6AA C6A H6AB 109.5 . . ?
C3A C6A H6AC 109.5 . . ?
H6AA C6A H6AC 109.5 . . ?
H6AB C6A H6AC 109.5 . . ?
C3B C6B H6D 109.5 . . ?
C3B C6B H6E 109.5 . . ?
H6D C6B H6E 109.5 . . ?
C3B C6B H6F 109.5 . . ?
H6D C6B H6F 109.5 . . ?
H6E C6B H6F 109.5 . . ?
C3A C7A H7AA 109.5 . . ?
C3A C7A H7AB 109.5 . . ?
H7AA C7A H7AB 109.5 . . ?
C3A C7A H7AC 109.5 . . ?
H7AA C7A H7AC 109.5 . . ?
H7AB C7A H7AC 109.5 . . ?
C3B C7B H7BA 109.5 . . ?
C3B C7B H7BB 109.5 . . ?
H7BA C7B H7BB 109.5 . . ?
C3B C7B H7BC 109.5 . . ?
H7BA C7B H7BC 109.5 . . ?
H7BB C7B H7BC 109.5 . . ?
C4B C8B H8BA 109.5 . . ?
C4B C8B H8BB 109.5 . . ?
H8BA C8B H8BB 109.5 . . ?
C4B C8B H8BF 109.5 . . ?
H8BA C8B H8BF 109.5 . . ?
H8BB C8B H8BF 109.5 . . ?
C4A C8A H8AA 109.5 . . ?
C4A C8A H8AB 109.5 . . ?
H8AA C8A H8AB 109.5 . . ?
C4A C8A H8AC 109.5 . . ?
H8AA C8A H8AC 109.5 . . ?
H8AB C8A H8AC 109.5 . . ?
C4A C9A H9AA 109.5 . . ?
C4A C9A H9AB 109.5 . . ?
H9AA C9A H9AB 109.5 . . ?
C4A C9A H9AC 109.5 . . ?
H9AA C9A H9AC 109.5 . . ?
H9AB C9A H9AC 109.5 . . ?
C4B C9B H9BA 109.5 . . ?
C4B C9B H9BB 109.5 . . ?
H9BA C9B H9BB 109.5 . . ?
C4B C9B H9BC 109.5 . . ?
H9BA C9B H9BC 109.5 . . ?
H9BB C9B H9BC 109.5 . . ?
O73B C12B O11B 118.5(3) . . ?
O73B C12B N13B 123.0(3) . . ?
O11B C12B N13B 118.5(3) . . ?
O12A C12A N13A 123.8(3) . . ?
O12A C12A O11A 117.9(3) . . ?
N13A C12A O11A 118.3(3) . . ?
N13A C14A C16A 110.8(3) . . ?
N13A C14A C15A 110.4(3) . . ?
C16A C14A C15A 112.5(3) . . ?
N13A C14A H14A 107.7 . . ?
C16A C14A H14A 107.7 . . ?
C15A C14A H14A 107.7 . . ?
N13B C14B C16B 113.2(3) . . ?
N13B C14B C15B 111.9(3) . . ?
C16B C14B C15B 112.8(3) . . ?
N13B C14B H14B 106.1 . . ?
C16B C14B H14B 106.1 . . ?
C15B C14B H14B 106.1 . . ?
C14A C15A H15A 109.5 . . ?
C14A C15A H15B 109.5 . . ?
H15A C15A H15B 109.5 . . ?
C14A C15A H15C 109.5 . . ?
H15A C15A H15C 109.5 . . ?
H15B C15A H15C 109.5 . . ?
C14B C15B H15D 109.5 . . ?
C14B C15B H15E 109.5 . . ?
H15D C15B H15E 109.5 . . ?
C14B C15B H15F 109.5 . . ?
H15D C15B H15F 109.5 . . ?
H15E C15B H15F 109.5 . . ?
C14A C16A H16A 109.5 . . ?
C14A C16A H16B 109.5 . . ?
H16A C16A H16B 109.5 . . ?
C14A C16A H16C 109.5 . . ?
H16A C16A H16C 109.5 . . ?
H16B C16A H16C 109.5 . . ?
C14B C16B H16D 109.5 . . ?
C14B C16B H16E 109.5 . . ?
H16D C16B H16E 109.5 . . ?
C14B C16B H16F 109.5 . . ?
H16D C16B H16F 109.5 . . ?
H16E C16B H16F 109.5 . . ?
N13B C17B C19B 110.8(3) . . ?
N13B C17B C18B 109.4(3) . . ?
C19B C17B C18B 113.9(4) . . ?
N13B C17B H17B 107.5 . . ?
C19B C17B H17B 107.5 . . ?
C18B C17B H17B 107.5 . . ?
N13A C17A C19A 111.1(3) . . ?
N13A C17A C18A 112.2(3) . . ?
C19A C17A C18A 113.8(4) . . ?
N13A C17A H17A 106.4 . . ?
C19A C17A H17A 106.4 . . ?
C18A C17A H17A 106.4 . . ?
C17A C18A H18A 109.5 . . ?
C17A C18A H18B 109.5 . . ?
H18A C18A H18B 109.5 . . ?
C17A C18A H18C 109.5 . . ?
H18A C18A H18C 109.5 . . ?
H18B C18A H18C 109.5 . . ?
C17B C18B H18D 109.5 . . ?
C17B C18B H18E 109.5 . . ?
H18D C18B H18E 109.5 . . ?
C17B C18B H18F 109.5 . . ?
H18D C18B H18F 109.5 . . ?
H18E C18B H18F 109.5 . . ?
C17B C19B H19D 109.5 . . ?
C17B C19B H19E 109.5 . . ?
H19D C19B H19E 109.5 . . ?
C17B C19B H19F 109.5 . . ?
H19D C19B H19F 109.5 . . ?
H19E C19B H19F 109.5 . . ?
C17A C19A H19A 109.5 . . ?
C17A C19A H19B 109.5 . . ?
H19A C19A H19B 109.5 . . ?
C17A C19A H19C 109.5 . . ?
H19A C19A H19C 109.5 . . ?
H19B C19A H19C 109.5 . . ?
C1A C21A C22A 114.3(2) . . ?
C1A C21A H21A 108.7 . . ?
C22A C21A H21A 108.7 . . ?
C1A C21A H21B 108.7 . . ?
C22A C21A H21B 108.7 . . ?
H21A C21A H21B 107.6 . . ?
C1B C21B C22B 115.5(2) . . ?
C1B C21B H21C 108.4 . . ?
C22B C21B H21C 108.4 . . ?
C1B C21B H21D 108.4 . . ?
C22B C21B H21D 108.4 . . ?
H21C C21B H21D 107.5 . . ?
C23A C22A C21A 112.8(2) . . ?
C23A C22A H22A 109.0 . . ?
C21A C22A H22A 109.0 . . ?
C23A C22A H22B 109.0 . . ?
C21A C22A H22B 109.0 . . ?
H22A C22A H22B 107.8 . . ?
C23B C22B C21B 112.8(2) . . ?
C23B C22B H22C 109.0 . . ?
C21B C22B H22C 109.0 . . ?
C23B C22B H22D 109.0 . . ?
C21B C22B H22D 109.0 . . ?
H22C C22B H22D 107.8 . . ?
C24A C23A C28A 119.6(3) . . ?
C24A C23A C22A 119.4(3) . . ?
C28A C23A C22A 121.1(3) . . ?
C28B C23B C24B 120.1(3) . . ?
C28B C23B C22B 118.8(3) . . ?
C24B C23B C22B 121.1(3) . . ?
C23A C24A C25A 120.3(3) . . ?
C23A C24A H24A 119.9 . . ?
C25A C24A H24A 119.9 . . ?
C23B C24B C25B 119.9(3) . . ?
C23B C24B H24B 120.1 . . ?
C25B C24B H24B 120.1 . . ?
O25B C25B C26B 115.4(3) . . ?
O25B C25B C24B 124.8(3) . . ?
C26B C25B C24B 119.8(3) . . ?
O25A C25A C24A 124.1(3) . . ?
O25A C25A C26A 115.4(3) . . ?
C24A C25A C26A 120.5(3) . . ?
O26A C26A C27A 120.4(3) . . ?
O26A C26A C25A 120.5(3) . . ?
C27A C26A C25A 119.0(3) . . ?
C25B C26B O26B 120.1(3) . . ?
C25B C26B C27B 120.4(3) . . ?
O26B C26B C27B 119.4(3) . . ?
O27A C27A C28A 124.2(3) . . ?
O27A C27A C26A 114.8(3) . . ?
C28A C27A C26A 121.0(3) . . ?
O27B C27B C28B 124.9(3) . . ?
O27B C27B C26B 115.9(3) . . ?
C28B C27B C26B 119.2(3) . . ?
C23B C28B C27B 120.6(3) . . ?
C23B C28B H28B 119.7 . . ?
C27B C28B H28B 119.7 . . ?
C27A C28A C23A 119.6(3) . . ?
C27A C28A H28A 120.2 . . ?
C23A C28A H28A 120.2 . . ?
O25B C35B H35D 109.5 . . ?
O25B C35B H35E 109.5 . . ?
H35D C35B H35E 109.5 . . ?
O25B C35B H35F 109.5 . . ?
H35D C35B H35F 109.5 . . ?
H35E C35B H35F 109.5 . . ?
O25A C35A H35A 109.5 . . ?
O25A C35A H35B 109.5 . . ?
H35A C35A H35B 109.5 . . ?
O25A C35A H35C 109.5 . . ?
H35A C35A H35C 109.5 . . ?
H35B C35A H35C 109.5 . . ?
O26B C36B H36D 109.5 . . ?
O26B C36B H36E 109.5 . . ?
H36D C36B H36E 109.5 . . ?
O26B C36B H36F 109.5 . . ?
H36D C36B H36F 109.5 . . ?
H36E C36B H36F 109.5 . . ?
O26A C36A H36A 109.5 . . ?
O26A C36A H36B 109.5 . . ?
H36A C36A H36B 109.5 . . ?
O26A C36A H36C 109.5 . . ?
H36A C36A H36C 109.5 . . ?
H36B C36A H36C 109.5 . . ?
O27A C37A H37A 109.5 . . ?
O27A C37A H37B 109.5 . . ?
H37A C37A H37B 109.5 . . ?
O27A C37A H37C 109.5 . . ?
H37A C37A H37C 109.5 . . ?
H37B C37A H37C 109.5 . . ?
O27B C37B H37D 109.5 . . ?
O27B C37B H37E 109.5 . . ?
H37D C37B H37E 109.5 . . ?
O27B C37B H37F 109.5 . . ?
H37D C37B H37F 109.5 . . ?
H37E C37B H37F 109.5 . . ?
C12B N13B C17B 119.3(2) . . ?
C12B N13B C14B 121.6(3) . . ?
C17B N13B C14B 119.1(2) . . ?
C12A N13A C14A 119.7(2) . . ?
C12A N13A C17A 121.7(3) . . ?
C14A N13A C17A 118.5(2) . . ?
H1S O1S H2S 103(4) . . ?
B1A O2A C3A 107.0(2) . . ?
B1B O2B C3B 107.6(2) . . ?
H3S O2S H4S 126(10) . . ?
B1A O5A C4A 106.7(2) . . ?
B1B O5B C4B 106.4(2) . . ?
C12A O11A C1A 109.3(2) . . ?
C12B O11B C1B 109.1(2) . . ?
C12A O12A B1A 109.4(2) . . ?
C25B O25B C35B 117.4(2) . . ?
C25A O25A C35A 116.6(3) . . ?
C26A O26A C36A 113.3(2) . . ?
C26B O26B C36B 112.7(2) . . ?
C27A O27A C37A 117.5(3) . . ?
C27B O27B C37B 116.5(3) . . ?
C12B O73B B1B 109.5(2) . . ?
O2A B1A O5A 108.1(2) . . ?
O2A B1A O12A 108.7(2) . . ?
O5A B1A O12A 108.3(3) . . ?
O2A B1A C1A 117.6(3) . . ?
O5A B1A C1A 116.3(3) . . ?
O12A B1A C1A 96.7(2) . . ?
O2B B1B O5B 107.5(2) . . ?
O2B B1B O73B 108.5(2) . . ?
O5B B1B O73B 108.5(2) . . ?
O2B B1B C1B 118.2(3) . . ?
O5B B1B C1B 115.8(3) . . ?
O73B B1B C1B 97.3(2) . . ?

loop_
_geom_bond_atom_site_label_1
_geom_bond_atom_site_label_2
_geom_bond_distance
_geom_bond_site_symmetry_2
_geom_bond_publ_flag
C1A O11A 1.492(3) . ?
C1A C21A 1.510(4) . ?
C1A B1A 1.624(5) . ?
C1A H1A 1.0000 . ?
C1B O11B 1.499(3) . ?
C1B C21B 1.502(4) . ?
C1B B1B 1.622(5) . ?
C1B H1B 1.0000 . ?
C3B O2B 1.438(3) . ?
C3B C6B 1.521(5) . ?
C3B C7B 1.526(5) . ?
C3B C4B 1.554(5) . ?
C3A O2A 1.448(3) . ?
C3A C7A 1.522(4) . ?
C3A C6A 1.524(5) . ?
C3A C4A 1.548(4) . ?
C4B O5B 1.454(3) . ?
C4B C8B 1.523(4) . ?
C4B C9B 1.526(5) . ?
C4A O5A 1.459(3) . ?
C4A C8A 1.517(4) . ?
C4A C9A 1.520(5) . ?
C6A H6AA 0.9800 . ?
C6A H6AB 0.9800 . ?
C6A H6AC 0.9800 . ?
C6B H6D 0.9800 . ?
C6B H6E 0.9800 . ?
C6B H6F 0.9800 . ?
C7A H7AA 0.9800 . ?
C7A H7AB 0.9800 . ?
C7A H7AC 0.9800 . ?
C7B H7BA 0.9800 . ?
C7B H7BB 0.9800 . ?
C7B H7BC 0.9800 . ?
C8B H8BA 0.9800 . ?
C8B H8BB 0.9800 . ?
C8B H8BF 0.9800 . ?
C8A H8AA 0.9800 . ?
C8A H8AB 0.9800 . ?
C8A H8AC 0.9800 . ?
C9A H9AA 0.9800 . ?
C9A H9AB 0.9800 . ?
C9A H9AC 0.9800 . ?
C9B H9BA 0.9800 . ?
C9B H9BB 0.9800 . ?
C9B H9BC 0.9800 . ?
C12B O73B 1.277(3) . ?
C12B O11B 1.314(4) . ?
C12B N13B 1.318(4) . ?
C12A O12A 1.276(3) . ?
C12A N13A 1.315(4) . ?
C12A O11A 1.318(4) . ?
C14A N13A 1.490(4) . ?
C14A C16A 1.517(5) . ?
C14A C15A 1.518(5) . ?
C14A H14A 1.0000 . ?
C14B N13B 1.495(4) . ?
C14B C16B 1.502(5) . ?
C14B C15B 1.531(5) . ?
C14B H14B 1.0000 . ?
C15A H15A 0.9800 . ?
C15A H15B 0.9800 . ?
C15A H15C 0.9800 . ?
C15B H15D 0.9800 . ?
C15B H15E 0.9800 . ?
C15B H15F 0.9800 . ?
C16A H16A 0.9800 . ?
C16A H16B 0.9800 . ?
C16A H16C 0.9800 . ?
C16B H16D 0.9800 . ?
C16B H16E 0.9800 . ?
C16B H16F 0.9800 . ?
C17B N13B 1.488(4) . ?
C17B C19B 1.508(6) . ?
C17B C18B 1.522(6) . ?
C17B H17B 1.0000 . ?
C17A N13A 1.494(4) . ?
C17A C19A 1.518(6) . ?
C17A C18A 1.520(6) . ?
C17A H17A 1.0000 . ?
C18A H18A 0.9800 . ?
C18A H18B 0.9800 . ?
C18A H18C 0.9800 . ?
C18B H18D 0.9800 . ?
C18B H18E 0.9800 . ?
C18B H18F 0.9800 . ?
C19B H19D 0.9800 . ?
C19B H19E 0.9800 . ?
C19B H19F 0.9800 . ?
C19A H19A 0.9800 . ?
C19A H19B 0.9800 . ?
C19A H19C 0.9800 . ?
C21A C22A 1.538(4) . ?
C21A H21A 0.9900 . ?
C21A H21B 0.9900 . ?
C21B C22B 1.529(4) . ?
C21B H21C 0.9900 . ?
C21B H21D 0.9900 . ?
C22A C23A 1.513(4) . ?
C22A H22A 0.9900 . ?
C22A H22B 0.9900 . ?
C22B C23B 1.516(4) . ?
C22B H22C 0.9900 . ?
C22B H22D 0.9900 . ?
C23A C24A 1.384(4) . ?
C23A C28A 1.405(4) . ?
C23B C28B 1.383(5) . ?
C23B C24B 1.389(4) . ?
C24A C25A 1.390(4) . ?
C24A H24A 0.9500 . ?
C24B C25B 1.391(4) . ?
C24B H24B 0.9500 . ?
C25B O25B 1.374(4) . ?
C25B C26B 1.386(4) . ?
C25A O25A 1.366(4) . ?
C25A C26A 1.395(4) . ?
C26A O26A 1.383(4) . ?
C26A C27A 1.387(5) . ?
C26B O26B 1.392(3) . ?
C26B C27B 1.396(4) . ?
C27A O27A 1.374(4) . ?
C27A C28A 1.384(4) . ?
C27B O27B 1.366(4) . ?
C27B C28B 1.387(4) . ?
C28B H28B 0.9500 . ?
C28A H28A 0.9500 . ?
C35B O25B 1.425(4) . ?
C35B H35D 0.9800 . ?
C35B H35E 0.9800 . ?
C35B H35F 0.9800 . ?
C35A O25A 1.426(5) . ?
C35A H35A 0.9800 . ?
C35A H35B 0.9800 . ?
C35A H35C 0.9800 . ?
C36B O26B 1.434(4) . ?
C36B H36D 0.9800 . ?
C36B H36E 0.9800 . ?
C36B H36F 0.9800 . ?
C36A O26A 1.435(4) . ?
C36A H36A 0.9800 . ?
C36A H36B 0.9800 . ?
C36A H36C 0.9800 . ?
C37A O27A 1.428(4) . ?
C37A H37A 0.9800 . ?
C37A H37B 0.9800 . ?
C37A H37C 0.9800 . ?
C37B O27B 1.425(4) . ?
C37B H37D 0.9800 . ?
C37B H37E 0.9800 . ?
C37B H37F 0.9800 . ?
O1S H1S 0.97(5) . ?
O1S H2S 1.02(6) . ?
O2A B1A 1.432(4) . ?
O2B B1B 1.430(4) . ?
O2S H3S 1.01(2) . ?
O2S H4S 1.01(2) . ?
O5A B1A 1.440(4) . ?
O5B B1B 1.448(4) . ?
O12A B1A 1.623(4) . ?
O73B B1B 1.616(4) . ?

loop_
_geom_torsion_atom_site_label_1
_geom_torsion_atom_site_label_2
_geom_torsion_atom_site_label_3
_geom_torsion_atom_site_label_4
_geom_torsion
_geom_torsion_site_symmetry_1
_geom_torsion_site_symmetry_2
_geom_torsion_site_symmetry_3
_geom_torsion_site_symmetry_4
_geom_torsion_publ_flag
O2B C3B C4B O5B 39.3(3) . . . . ?
C6B C3B C4B O5B -76.6(3) . . . . ?
C7B C3B C4B O5B 156.9(3) . . . . ?
O2B C3B C4B C8B 156.5(3) . . . . ?
C6B C3B C4B C8B 40.6(4) . . . . ?
C7B C3B C4B C8B -85.9(4) . . . . ?
O2B C3B C4B C9B -76.2(3) . . . . ?
C6B C3B C4B C9B 167.9(3) . . . . ?
C7B C3B C4B C9B 41.4(3) . . . . ?
O2A C3A C4A O5A 38.6(3) . . . . ?
C7A C3A C4A O5A 157.2(2) . . . . ?
C6A C3A C4A O5A -76.8(3) . . . . ?
O2A C3A C4A C8A 155.5(3) . . . . ?
C7A C3A C4A C8A -85.9(3) . . . . ?
C6A C3A C4A C8A 40.1(4) . . . . ?
O2A C3A C4A C9A -76.6(3) . . . . ?
C7A C3A C4A C9A 42.1(3) . . . . ?
C6A C3A C4A C9A 168.0(2) . . . . ?
O11A C1A C21A C22A 57.0(3) . . . . ?
B1A C1A C21A C22A 175.0(3) . . . . ?
O11B C1B C21B C22B 56.9(3) . . . . ?
B1B C1B C21B C22B 174.4(3) . . . . ?
C1A C21A C22A C23A 163.2(3) . . . . ?
C1B C21B C22B C23B 159.0(3) . . . . ?
C21A C22A C23A C24A -106.0(3) . . . . ?
C21A C22A C23A C28A 73.3(4) . . . . ?
C21B C22B C23B C28B -102.0(3) . . . . ?
C21B C22B C23B C24B 75.6(3) . . . . ?
C28A C23A C24A C25A 0.5(4) . . . . ?
C22A C23A C24A C25A 179.8(3) . . . . ?
C28B C23B C24B C25B -1.4(4) . . . . ?
C22B C23B C24B C25B -179.0(2) . . . . ?
C23B C24B C25B O25B -179.4(2) . . . . ?
C23B C24B C25B C26B 0.3(4) . . . . ?
C23A C24A C25A O25A -179.6(3) . . . . ?
C23A C24A C25A C26A 0.1(4) . . . . ?
O25A C25A C26A O26A 2.4(4) . . . . ?
C24A C25A C26A O26A -177.4(3) . . . . ?
O25A C25A C26A C27A 179.8(2) . . . . ?
C24A C25A C26A C27A 0.0(4) . . . . ?
O25B C25B C26B O26B -2.2(4) . . . . ?
C24B C25B C26B O26B 178.2(2) . . . . ?
O25B C25B C26B C27B -179.1(2) . . . . ?
C24B C25B C26B C27B 1.2(4) . . . . ?
O26A C26A C27A O27A -3.6(4) . . . . ?
C25A C26A C27A O27A 179.0(2) . . . . ?
O26A C26A C27A C28A 176.6(2) . . . . ?
C25A C26A C27A C28A -0.8(4) . . . . ?
C25B C26B C27B O27B 177.4(2) . . . . ?
O26B C26B C27B O27B 0.5(4) . . . . ?
C25B C26B C27B C28B -1.5(4) . . . . ?
O26B C26B C27B C28B -178.5(2) . . . . ?
C24B C23B C28B C27B 1.1(4) . . . . ?
C22B C23B C28B C27B 178.7(3) . . . . ?
O27B C27B C28B C23B -178.5(3) . . . . ?
C26B C27B C28B C23B 0.3(4) . . . . ?
O27A C27A C28A C23A -178.3(2) . . . . ?
C26A C27A C28A C23A 1.5(4) . . . . ?
C24A C23A C28A C27A -1.3(4) . . . . ?
C22A C23A C28A C27A 179.4(3) . . . . ?
O73B C12B N13B C17B -4.4(5) . . . . ?
O11B C12B N13B C17B 175.9(3) . . . . ?
O73B C12B N13B C14B 176.4(3) . . . . ?
O11B C12B N13B C14B -3.3(5) . . . . ?
C19B C17B N13B C12B 117.0(4) . . . . ?
C18B C17B N13B C12B -116.6(4) . . . . ?
C19B C17B N13B C14B -63.8(5) . . . . ?
C18B C17B N13B C14B 62.6(4) . . . . ?
C16B C14B N13B C12B 63.6(4) . . . . ?
C15B C14B N13B C12B -65.2(4) . . . . ?
C16B C14B N13B C17B -115.5(3) . . . . ?
C15B C14B N13B C17B 115.7(3) . . . . ?
O12A C12A N13A C14A -5.8(5) . . . . ?
O11A C12A N13A C14A 175.8(3) . . . . ?
O12A C12A N13A C17A 178.4(3) . . . . ?
O11A C12A N13A C17A 0.0(4) . . . . ?
C16A C14A N13A C12A 125.4(3) . . . . ?
C15A C14A N13A C12A -109.3(3) . . . . ?
C16A C14A N13A C17A -58.7(4) . . . . ?
C15A C14A N13A C17A 66.6(4) . . . . ?
C19A C17A N13A C12A -66.7(4) . . . . ?
C18A C17A N13A C12A 62.0(5) . . . . ?
C19A C17A N13A C14A 117.5(3) . . . . ?
C18A C17A N13A C14A -113.9(4) . . . . ?
C7A C3A O2A B1A -152.5(3) . . . . ?
C6A C3A O2A B1A 88.2(3) . . . . ?
C4A C3A O2A B1A -30.0(3) . . . . ?
C6B C3B O2B B1B 88.2(3) . . . . ?
C7B C3B O2B B1B -152.2(3) . . . . ?
C4B C3B O2B B1B -30.5(3) . . . . ?
C8A C4A O5A B1A -154.3(3) . . . . ?
C9A C4A O5A B1A 85.4(3) . . . . ?
C3A C4A O5A B1A -33.4(3) . . . . ?
C8B C4B O5B B1B -155.6(3) . . . . ?
C9B C4B O5B B1B 85.0(3) . . . . ?
C3B C4B O5B B1B -34.0(3) . . . . ?
O12A C12A O11A C1A 0.1(4) . . . . ?
N13A C12A O11A C1A 178.7(3) . . . . ?
C21A C1A O11A C12A 135.1(3) . . . . ?
B1A C1A O11A C12A 8.8(3) . . . . ?
O73B C12B O11B C1B 0.1(4) . . . . ?
N13B C12B O11B C1B 179.8(3) . . . . ?
C21B C1B O11B C12B 131.0(3) . . . . ?
B1B C1B O11B C12B 5.7(3) . . . . ?
N13A C12A O12A B1A 172.3(3) . . . . ?
O11A C12A O12A B1A -9.3(4) . . . . ?
C26B C25B O25B C35B -179.1(2) . . . . ?
C24B C25B O25B C35B 0.6(4) . . . . ?
C24A C25A O25A C35A -6.4(5) . . . . ?
C26A C25A O25A C35A 173.8(3) . . . . ?
C27A C26A O26A C36A 92.4(3) . . . . ?
C25A C26A O26A C36A -90.2(3) . . . . ?
C25B C26B O26B C36B 82.0(3) . . . . ?
C27B C26B O26B C36B -101.0(3) . . . . ?
C28A C27A O27A C37A 2.9(4) . . . . ?
C26A C27A O27A C37A -177.0(2) . . . . ?
C28B C27B O27B C37B -0.6(5) . . . . ?
C26B C27B O27B C37B -179.4(3) . . . . ?
O11B C12B O73B B1B -6.0(4) . . . . ?
N13B C12B O73B B1B 174.3(3) . . . . ?
C3A O2A B1A O5A 9.8(3) . . . . ?
C3A O2A B1A O12A 127.1(2) . . . . ?
C3A O2A B1A C1A -124.5(3) . . . . ?
C4A O5A B1A O2A 16.3(3) . . . . ?
C4A O5A B1A O12A -101.3(3) . . . . ?
C4A O5A B1A C1A 151.2(3) . . . . ?
C12A O12A B1A O2A 135.1(3) . . . . ?
C12A O12A B1A O5A -107.7(3) . . . . ?
C12A O12A B1A C1A 12.9(3) . . . . ?
O11A C1A B1A O2A -127.3(3) . . . . ?
C21A C1A B1A O2A 113.4(3) . . . . ?
O11A C1A B1A O5A 102.2(3) . . . . ?
C21A C1A B1A O5A -17.2(4) . . . . ?
O11A C1A B1A O12A -12.1(3) . . . . ?
C21A C1A B1A O12A -131.5(3) . . . . ?
C3B O2B B1B O5B 10.0(3) . . . . ?
C3B O2B B1B O73B 127.2(3) . . . . ?
C3B O2B B1B C1B -123.4(3) . . . . ?
C4B O5B B1B O2B 16.7(3) . . . . ?
C4B O5B B1B O73B -100.5(3) . . . . ?
C4B O5B B1B C1B 151.4(3) . . . . ?
C12B O73B B1B O2B 131.5(3) . . . . ?
C12B O73B B1B O5B -111.9(3) . . . . ?
C12B O73B B1B C1B 8.4(3) . . . . ?
O11B C1B B1B O2B -123.5(3) . . . . ?
C21B C1B B1B O2B 117.6(3) . . . . ?
O11B C1B B1B O5B 106.8(3) . . . . ?
C21B C1B B1B O5B -12.1(4) . . . . ?
O11B C1B B1B O73B -7.9(3) . . . . ?
C21B C1B B1B O73B -126.8(2) . . . . ?
